data_4127538
loop_
_publ_author_name
'Song, Fangyuan'
'Al-Ameed, Karrar'
'Schilling, Mauro'
'Fox, Thomas'
'Luber, Sandra'
'Patzke, Greta R.'

_publ_section_title
;
 Mechanistically Driven Control over Cubane Oxo Cluster Catalysts.
;
_journal_issue 22
_journal_name_full 'Journal of the American Chemical Society'
_journal_page_first 8846
_journal_page_last 8857
_journal_paper_doi 10.1021/jacs.9b01356
_journal_volume 141
_journal_year 2019
_chemical_formula_moiety 'C50 H45 N8 Ni4 O14, B F4, 2.75(H2 O), 8.25(O)'
_chemical_formula_sum 'C50 H67 B F4 N8 Ni4 O25'
_chemical_formula_weight 1501.76
_space_group_crystal_system monoclinic
_space_group_IT_number 14
_space_group_name_Hall '-P 2ybc'
_space_group_name_H-M_alt 'P 1 21/c 1'
_symmetry_space_group_name_Hall '-P 2ybc'
_symmetry_space_group_name_H-M 'P 1 21/c 1'
_atom_sites_solution_hydrogens mixed
_audit_creation_date 2019-01-16
_audit_creation_method
;
Olex2 1.2
(compiled 2018.05.29 svn.r3508 for OlexSys, GUI svn.r5506)
;
_cell_angle_alpha 90
_cell_angle_beta 101.629(3)
_cell_angle_gamma 90
_cell_formula_units_Z 4
_cell_length_a 11.9815(3)
_cell_length_b 24.6554(7)
_cell_length_c 21.5499(6)
_cell_measurement_reflns_used 20284
_cell_measurement_temperature 160.00(10)
_cell_measurement_theta_max 27.5760
_cell_measurement_theta_min 2.4520
_cell_volume 6235.4(3)
_computing_cell_refinement 'CrysAlisPro 1.171.39.9b (Rigaku OD, 2015)'
_computing_data_collection 'CrysAlisPro 1.171.39.9b (Rigaku OD, 2015)'
_computing_data_reduction 'CrysAlisPro 1.171.39.9b (Rigaku OD, 2015)'
_computing_molecular_graphics 'Olex2 (Dolomanov et al., 2009)'
_computing_publication_material 'Olex2 (Dolomanov et al., 2009)'
_computing_structure_refinement 'ShelXL (Sheldrick, 2015)'
_computing_structure_solution 'SHELXT 2014/5 (Sheldrick, 2014)'
_diffrn_ambient_environment N~2~
_diffrn_ambient_temperature 160.00(10)
_diffrn_detector 'CCD plate'
_diffrn_detector_type 'Pilatus 200K'
_diffrn_measured_fraction_theta_full 0.999
_diffrn_measured_fraction_theta_max 0.994
_diffrn_measurement_details
;
List of Runs (angles in degrees, time in seconds):

  # Type    Start    End  Width  t~exp~   \w     \q     \k     \f   Frames
--------------------------------------------------------------------------
  1  \w    -27.00  37.00   0.50  100.00    --    3.92 -99.00  30.00  128
  2  \w     35.00  83.00   0.50  100.00    --    3.92-178.00-120.00   96
  3  \w    -27.00  29.00   0.50  100.00    --   -4.86 -99.00-150.00  112
  4  \w     -6.00  72.00   0.50  100.00    --   -4.86  38.00-120.00  156
  5  \w    -20.00  24.00   0.50  100.00    --   -4.86  57.00   0.00   88
  6  \w     38.00  50.00   0.50  100.00    --    3.92 178.00  30.00   24
;
_diffrn_measurement_device 'four-circle diffractometer'
_diffrn_measurement_device_type 'XtaLAB Synergy, Dualflex, Pilatus 200K'
_diffrn_measurement_method '\w scans'
_diffrn_orient_matrix_type 'CrysAlisPro convention (1999,Acta A55,543-557)'
_diffrn_orient_matrix_UB_11 -0.0357566000
_diffrn_orient_matrix_UB_12 -0.0193638000
_diffrn_orient_matrix_UB_13 -0.0186239000
_diffrn_orient_matrix_UB_21 -0.0146849000
_diffrn_orient_matrix_UB_22 0.0194011000
_diffrn_orient_matrix_UB_23 -0.0245918000
_diffrn_orient_matrix_UB_31 0.0464795000
_diffrn_orient_matrix_UB_32 -0.0087783000
_diffrn_orient_matrix_UB_33 -0.0132763000
_diffrn_radiation_monochromator mirror
_diffrn_radiation_probe x-ray
_diffrn_radiation_type MoK\a
_diffrn_radiation_wavelength 0.71073
_diffrn_reflns_av_R_equivalents 0.0394
_diffrn_reflns_av_unetI/netI 0.0317
_diffrn_reflns_Laue_measured_fraction_full 0.999
_diffrn_reflns_Laue_measured_fraction_max 0.994
_diffrn_reflns_limit_h_max 15
_diffrn_reflns_limit_h_min -15
_diffrn_reflns_limit_k_max 29
_diffrn_reflns_limit_k_min -32
_diffrn_reflns_limit_l_max 27
_diffrn_reflns_limit_l_min -27
_diffrn_reflns_number 62059
_diffrn_reflns_point_group_measured_fraction_full 0.999
_diffrn_reflns_point_group_measured_fraction_max 0.994
_diffrn_reflns_theta_full 25.242
_diffrn_reflns_theta_max 27.484
_diffrn_reflns_theta_min 2.099
_diffrn_source 'micro-focus sealed X-ray tube'
_diffrn_source_type 'PhotonJet (Mo) X-ray Source'
_exptl_absorpt_coefficient_mu 1.288
_exptl_absorpt_correction_T_max 1.00000
_exptl_absorpt_correction_T_min 0.67997
_exptl_absorpt_correction_type multi-scan
_exptl_absorpt_process_details
;
CrysAlisPro 1.171.39.9b (Rigaku Oxford Diffraction, 2015)
Empirical absorption correction using spherical harmonics,
 implemented in SCALE3 ABSPACK scaling algorithm.
;
_exptl_crystal_colour 'clear greenish green'
_exptl_crystal_colour_lustre clear
_exptl_crystal_colour_modifier greenish
_exptl_crystal_colour_primary green
_exptl_crystal_density_diffrn 1.600
_exptl_crystal_description prism
_exptl_crystal_F_000 3104
_exptl_crystal_size_max 0.336
_exptl_crystal_size_mid 0.06
_exptl_crystal_size_min 0.027
_refine_diff_density_max 1.015
_refine_diff_density_min -0.930
_refine_diff_density_rms 0.085
_refine_ls_extinction_method none
_refine_ls_goodness_of_fit_ref 1.037
_refine_ls_hydrogen_treatment mixed
_refine_ls_matrix_type full
_refine_ls_number_parameters 946
_refine_ls_number_reflns 14218
_refine_ls_number_restraints 122
_refine_ls_restrained_S_all 1.087
_refine_ls_R_factor_all 0.0513
_refine_ls_R_factor_gt 0.0393
_refine_ls_shift/su_max 0.001
_refine_ls_shift/su_mean 0.000
_refine_ls_structure_factor_coef Fsqd
_refine_ls_weighting_details 'w=1/[\s^2^(Fo^2^)+(0.0517P)^2^+9.0542P] where P=(Fo^2^+2Fc^2^)/3'
_refine_ls_weighting_scheme calc
_refine_ls_wR_factor_gt 0.1003
_refine_ls_wR_factor_ref 0.1061
_reflns_Friedel_coverage 0.000
_reflns_number_gt 11810
_reflns_number_total 14218
_reflns_threshold_expression 'I > 2\s(I)'
_cod_data_source_file ja9b01356_si_002.cif
_cod_data_source_block 1891379(2-u-OAc-ni4-bf4final)
_cod_database_code 4127538
_shelx_shelxl_version_number 2018/3
_chemical_oxdiff_formula 'C228 H260 B4 F8 N52 Ni16 O56 '
_shelx_space_group_comment
;
The symmetry employed for this shelxl refinement is uniquely defined
by the following loop, which should always be used as a source of
symmetry information in preference to the above space-group names.
They are only intended as comments.
;
_shelx_estimated_absorpt_t_max 0.966
_shelx_estimated_absorpt_t_min 0.671
_reflns_odcompleteness_completeness 99.32
_reflns_odcompleteness_iscentric 1
_reflns_odcompleteness_theta 27.42
_olex2_refinement_description
;
1. Others
 Fixed Uiso: H18A(0.075) H18B(0.075) H29A(0.074) H29B(0.074) H1(0.029)
 H2(0.037) H3(0.04) H4(0.033) H8A(0.033) H9(0.044) H10(0.045) H11(0.035)
 H12(0.034) H13(0.042) H14(0.043) H15(0.034) H19(0.037) H20(0.046) H21(0.043)
 H22(0.033) H23(0.03) H24(0.038) H25(0.041) H26(0.033) H30(0.033) H31(0.04)
 H32(0.038) H33(0.031) H34(0.029) H35(0.034) H36(0.032) H37(0.025) H41(0.028)
 H42(0.041) H43(0.047) H44(0.034) H46A(0.068) H46B(0.068) H46C(0.068)
 H48A(0.073) H48B(0.073) H48C(0.073) H50A(0.042) H50B(0.042) H50C(0.042)
 Fixed X: H5(-0.63993) H6(-0.555886) H7(-0.95468) H8(-0.415202) H15A(-
 0.245903) H15B(-0.327104) H18A(-0.349808) H18B(-0.451349) H29A(-0.728953)
 H29B(-0.765601) H1(-0.266683) H2(-0.155646) H3(-0.235234) H4(-0.425312) H8A(-
 0.618618) H9(-0.749187) H10(-0.859509) H11(-0.830295) H12(-1.001682) H13(-
 1.105688) H14(-1.02518) H15(-0.839795) H19(-0.628853) H20(-0.584261) H21(-
 0.58882) H22(-0.643501) H23(-0.703366) H24(-0.836462) H25(-1.008544) H26(-
 1.045008) H30(-1.134367) H31(-1.211461) H32(-1.089194) H33(-0.893506) H34(-
 0.537305) H35(-0.372085) H36(-0.272429) H37(-0.339446) H41(-0.511454) H42(-
 0.64195) H43(-0.813935) H44(-0.851916) H46A(-0.238933) H46B(-0.335491) H46C(-
 0.251086) H48A(-1.033583) H48B(-1.009678) H48C(-0.954522) H50A(-0.541067)
 H50B(-0.581419) H50C(-0.454177)
 Fixed Y: H5(-0.614294) H6(-0.808821) H7(-0.713011) H8(-0.85904) H15A(-
 0.693542) H15B(-0.731202) H18A(-0.54799) H18B(-0.576598) H29A(-0.481485) H29B(-
 0.517016) H1(-0.759849) H2(-0.704115) H3(-0.624055) H4(-0.602381) H8A(-
 0.554553) H9(-0.52269) H10(-0.585675) H11(-0.677531) H12(-0.723878) H13(-
 0.772745) H14(-0.850484) H15(-0.876623) H19(-0.906404) H20(-0.997232) H21(-
 1.028248) H22(-0.968967) H23(-0.784315) H24(-0.828794) H25(-0.857672) H26(-
 0.838073) H30(-0.80432) H31(-0.873689) H32(-0.936778) H33(-0.929097) H34(-
 0.690922) H35(-0.706957) H36(-0.788106) H37(-0.850621) H41(-0.908324) H42(-
 0.972961) H43(-0.985772) H44(-0.934341) H46A(-0.886807) H46B(-0.929283) H46C(-
 0.90499) H48A(-0.587577) H48B(-0.612863) H48C(-0.555813) H50A(-0.670046) H50B(-
 0.619047) H50C(-0.64163)
 Fixed Z: H5(-0.479866) H6(-0.340079) H7(-0.585311) H8(-0.518492) H15A(-
 0.329796) H15B(-0.348302) H18A(-0.448412) H18B(-0.44488) H29A(-0.452397) H29B(-
 0.501486) H1(-0.490606) H2(-0.541087) H3(-0.59023) H4(-0.58722) H8A(-0.576093)
 H9(-0.664952) H10(-0.733267) H11(-0.714755) H12(-0.442316) H13(-0.381258) H14(-
 0.32788) H15(-0.335486) H19(-0.310064) H20(-0.32625) H21(-0.429547) H22(-
 0.513593) H23(-0.751734) H24(-0.828379) H25(-0.802911) H26(-0.702166) H30(-
 0.601018) H31(-0.547707) H32(-0.487322) H33(-0.481622) H34(-0.70016) H35(-
 0.738379) H36(-0.71132) H37(-0.644836) H41(-0.691917) H42(-0.743857) H43(-
 0.709702) H44(-0.626053) H46A(-0.418483) H46B(-0.409603) H46C(-0.348864) H48A(-
 0.52381) H48B(-0.588275) H48C(-0.563326) H50A(-0.279291) H50B(-0.324155) H50C(-
 0.316657)
;
_olex2_submission_special_instructions 'No special instructions were received'
_oxdiff_exptl_absorpt_empirical_details
;
Empirical correction (ABSPACK) includes:
- Absorption correction using spherical harmonics
- Frame scaling
;
_oxdiff_exptl_absorpt_empirical_full_max 1.323
_oxdiff_exptl_absorpt_empirical_full_min 0.469

loop_
_space_group_symop_operation_xyz
'x, y, z'
'-x, y+1/2, -z+1/2'
'-x, -y, -z'
'x, -y-1/2, z-1/2'

loop_
_atom_site_label
_atom_site_type_symbol
_atom_site_fract_x
_atom_site_fract_y
_atom_site_fract_z
_atom_site_U_iso_or_equiv
_atom_site_adp_type
_atom_site_occupancy
_atom_site_site_symmetry_order
_atom_site_calc_flag
_atom_site_refinement_flags_posn
_atom_site_refinement_flags_adp
_atom_site_refinement_flags_occupancy
_atom_site_disorder_assembly
_atom_site_disorder_group
Ni1 Ni -0.51947(3) -0.76417(2) -0.47077(2) 0.01482(8) Uani 1 1 d . . . . .
Ni2 Ni -0.75863(3) -0.72898(2) -0.47557(2) 0.01616(8) Uani 1 1 d . . . . .
Ni3 Ni -0.67766(3) -0.74982(2) -0.60915(2) 0.01487(8) Uani 1 1 d . . . . .
Ni4 Ni -0.72547(3) -0.84695(2) -0.53076(2) 0.01476(8) Uani 1 1 d . . . . .
F1 F -0.1573(2) -0.47991(13) -0.1699(2) 0.1246(16) Uani 1 1 d D U . . .
F2A F -0.0496(5) -0.55165(13) -0.1712(3) 0.0758(15) Uani 0.587(6) 1 d D U P A 1
F2B F -0.0376(8) -0.5399(3) -0.2016(4) 0.0785(17) Uani 0.413(6) 1 d D U P A 2
F3A F 0.0018(5) -0.4671(3) -0.2055(3) 0.0889(16) Uani 0.587(6) 1 d D U P A 1
F3B F 0.0111(7) -0.4523(3) -0.1812(4) 0.0797(17) Uani 0.413(6) 1 d D U P A 2
F4A F 0.0248(6) -0.4882(3) -0.1051(2) 0.1069(18) Uani 0.587(6) 1 d D U P A 1
F4B F 0.0019(9) -0.5063(4) -0.1008(2) 0.102(2) Uani 0.413(6) 1 d D U P A 2
O1 O -0.62777(14) -0.70934(7) -0.52306(8) 0.0153(3) Uani 1 1 d . . . . .
O2 O -0.66861(14) -0.79864(7) -0.45126(8) 0.0159(3) Uani 1 1 d . . . . .
O3 O -0.80463(14) -0.77295(7) -0.56462(8) 0.0153(3) Uani 1 1 d . . . . .
O4 O -0.58462(14) -0.81231(7) -0.55385(8) 0.0149(3) Uani 1 1 d . . . . .
O5 O -0.57360(15) -0.62244(7) -0.48374(8) 0.0199(4) Uani 1 1 d . . . . .
H5 H -0.639930 -0.614294 -0.479866 0.045(11) Uiso 1 1 calc GR . . . .
O6 O -0.62561(16) -0.80504(8) -0.34021(8) 0.0226(4) Uani 1 1 d . . . . .
H6 H -0.555886 -0.808821 -0.340079 0.049(12) Uiso 1 1 calc GR . . . .
O7 O -0.97921(15) -0.73621(8) -0.61329(9) 0.0238(4) Uani 1 1 d . . . . .
H7 H -0.954680 -0.713011 -0.585311 0.032(9) Uiso 1 1 calc GR . . . .
O8 O -0.43785(15) -0.87443(7) -0.55354(8) 0.0191(4) Uani 1 1 d . . . . .
H8 H -0.415202 -0.859040 -0.518492 0.054(12) Uiso 1 1 calc GR . . . .
O9 O -0.40395(15) -0.82354(8) -0.44116(8) 0.0215(4) Uani 1 1 d . . . . .
O10 O -0.40999(18) -0.84193(9) -0.34034(9) 0.0305(5) Uani 1 1 d . . . . .
O11 O -0.87633(15) -0.67232(8) -0.51409(9) 0.0240(4) Uani 1 1 d . . . . .
O12 O -0.78995(17) -0.59302(8) -0.48578(11) 0.0314(5) Uani 1 1 d . . . . .
O13 O -0.49629(15) -0.71812(7) -0.39160(8) 0.0201(4) Uani 1 1 d . . . . .
O14 O -0.67802(15) -0.68921(8) -0.39791(8) 0.0213(4) Uani 1 1 d . . . . .
O15 O -0.25529(19) -0.72754(11) -0.33613(12) 0.0381(5) Uani 1 1 d . . . . .
H15A H -0.245903 -0.693542 -0.329796 0.31(7) Uiso 1 1 d G . . . .
H15B H -0.327104 -0.731202 -0.348302 0.082(17) Uiso 1 1 d G . . . .
O16 O -0.2342(2) -0.61457(11) -0.33812(14) 0.0520(7) Uani 1 1 d . . . . .
O17 O -0.3049(4) -0.56740(18) -0.2342(2) 0.1089(16) Uani 1 1 d . . . . .
O18 O -0.3973(2) -0.55605(11) -0.42417(14) 0.0498(6) Uani 1 1 d . . . . .
H18A H -0.349808 -0.547990 -0.448412 0.075 Uiso 1 1 d G . . . .
H18B H -0.451349 -0.576598 -0.444880 0.075 Uiso 1 1 d G . . . .
O19 O -0.4761(8) -0.5115(4) -0.3225(7) 0.090(3) Uani 0.587(6) 1 d . . P A 4
O20 O -0.5277(16) -0.4961(5) -0.3330(11) 0.127(8) Uani 0.413(6) 1 d . . P A 5
O21 O -0.5958(6) -0.4108(2) -0.2710(3) 0.0438(17) Uani 0.371(3) 1 d . . P B 3
O22 O -0.7375(6) -0.3921(3) -0.2685(3) 0.0266(16) Uani 0.298(3) 1 d . . P C 2
O23 O -0.8442(8) -0.4049(3) -0.2952(5) 0.070(3) Uani 0.330(3) 1 d . . P D 1
O24 O -0.8722(2) -0.29741(11) -0.26370(12) 0.0460(6) Uani 1 1 d . . . . .
O25 O -0.9496(7) -0.5050(4) -0.3223(4) 0.080(3) Uani 0.413(6) 1 d . . P A 5
O26 O -0.7085(6) -0.4695(2) -0.3567(2) 0.075(2) Uani 0.587(6) 1 d . . P A 4
O27 O -0.7515(12) -0.5471(6) -0.3589(5) 0.122(5) Uani 0.413(6) 1 d . . P A 5
O28 O -0.8391(6) -0.5621(3) -0.3637(3) 0.0662(17) Uani 0.587(6) 1 d . . P A 4
O29 O -0.7495(5) -0.48298(17) -0.4935(3) 0.0493(12) Uani 0.754(11) 1 d . . P E 5
H29A H -0.728953 -0.481485 -0.452397 0.074 Uiso 0.754(11) 1 d G . P E 5
H29B H -0.765601 -0.517016 -0.501486 0.074 Uiso 0.754(11) 1 d G . P E 5
O30 O -0.7881(17) -0.4774(6) -0.5291(12) 0.067(5) Uani 0.246(11) 1 d . . P E 4
O31 O -0.9161(4) -0.4313(3) -0.5908(3) 0.082(2) Uani 0.754(11) 1 d . . P E 5
O32 O -0.9524(13) -0.4582(7) -0.6508(14) 0.112(11) Uani 0.246(11) 1 d . . P E 4
N1 N -0.40863(18) -0.71626(9) -0.51035(10) 0.0182(4) Uani 1 1 d . . . . .
N2 N -0.71292(19) -0.67110(9) -0.63525(10) 0.0201(4) Uani 1 1 d . . . . .
N3 N -0.86176(18) -0.76951(9) -0.42510(10) 0.0208(4) Uani 1 1 d . . . . .
N4 N -0.66777(18) -0.90412(9) -0.46326(10) 0.0199(4) Uani 1 1 d . . . . .
N5 N -0.79183(18) -0.78556(9) -0.68308(10) 0.0196(4) Uani 1 1 d . . . . .
N6 N -0.89772(18) -0.86382(9) -0.53558(10) 0.0192(4) Uani 1 1 d . . . . .
N7 N -0.53492(18) -0.75844(9) -0.64972(10) 0.0177(4) Uani 1 1 d . . . . .
N8 N -0.70772(18) -0.89220(9) -0.60969(10) 0.0192(4) Uani 1 1 d . . . . .
C1 C -0.2993(2) -0.72780(12) -0.51109(13) 0.0245(6) Uani 1 1 d . . . . .
H1 H -0.266683 -0.759849 -0.490606 0.029 Uiso 1 1 calc R . . . .
C2 C -0.2323(2) -0.69462(13) -0.54070(14) 0.0307(6) Uani 1 1 d . . . . .
H2 H -0.155646 -0.704115 -0.541087 0.037 Uiso 1 1 calc R . . . .
C3 C -0.2793(3) -0.64745(14) -0.56965(15) 0.0337(7) Uani 1 1 d . . . . .
H3 H -0.235234 -0.624055 -0.590230 0.040 Uiso 1 1 calc R . . . .
C4 C -0.3918(2) -0.63481(12) -0.56819(14) 0.0272(6) Uani 1 1 d . . . . .
H4 H -0.425312 -0.602381 -0.587220 0.033 Uiso 1 1 calc R . . . .
C5 C -0.4542(2) -0.67007(11) -0.53865(12) 0.0187(5) Uani 1 1 d . . . . .
C6 C -0.5791(2) -0.65970(10) -0.53395(12) 0.0171(5) Uani 1 1 d . . . . .
C7 C -0.6526(2) -0.63504(10) -0.59459(12) 0.0190(5) Uani 1 1 d . . . . .
C8 C -0.6633(3) -0.57924(11) -0.60462(14) 0.0277(6) Uani 1 1 d . . . . .
H8A H -0.618618 -0.554553 -0.576093 0.033 Uiso 1 1 calc R . . . .
C9 C -0.7404(3) -0.56050(13) -0.65699(15) 0.0370(7) Uani 1 1 d . . . . .
H9 H -0.749187 -0.522690 -0.664952 0.044 Uiso 1 1 calc R . . . .
C10 C -0.8047(3) -0.59776(13) -0.69779(15) 0.0372(7) Uani 1 1 d . . . . .
H10 H -0.859509 -0.585675 -0.733267 0.045 Uiso 1 1 calc R . . . .
C11 C -0.7878(3) -0.65224(12) -0.68609(13) 0.0294(6) Uani 1 1 d . . . . .
H11 H -0.830295 -0.677531 -0.714755 0.035 Uiso 1 1 calc R . . . .
C12 C -0.9685(2) -0.75511(13) -0.42017(14) 0.0287(6) Uani 1 1 d . . . . .
H12 H -1.001682 -0.723878 -0.442316 0.034 Uiso 1 1 calc R . . . .
C13 C -1.0311(3) -0.78407(15) -0.38416(14) 0.0351(7) Uani 1 1 d . . . . .
H13 H -1.105688 -0.772745 -0.381258 0.042 Uiso 1 1 calc R . . . .
C14 C -0.9833(3) -0.82974(15) -0.35252(14) 0.0361(7) Uani 1 1 d . . . . .
H14 H -1.025180 -0.850484 -0.327880 0.043 Uiso 1 1 calc R . . . .
C15 C -0.8739(2) -0.84522(13) -0.35686(13) 0.0282(6) Uani 1 1 d . . . . .
H15 H -0.839795 -0.876623 -0.335486 0.034 Uiso 1 1 calc R . . . .
C16 C -0.8149(2) -0.81360(11) -0.39337(12) 0.0206(5) Uani 1 1 d . . . . .
C17 C -0.6901(2) -0.82501(10) -0.39758(11) 0.0183(5) Uani 1 1 d . . . . .
C18 C -0.6633(2) -0.88588(11) -0.40371(12) 0.0212(5) Uani 1 1 d . . . . .
C19 C -0.6318(3) -0.91978(12) -0.35171(14) 0.0304(6) Uani 1 1 d . . . . .
H19 H -0.628853 -0.906404 -0.310064 0.037 Uiso 1 1 calc R . . . .
C20 C -0.6049(3) -0.97336(13) -0.36129(16) 0.0383(7) Uani 1 1 d . . . . .
H20 H -0.584261 -0.997232 -0.326250 0.046 Uiso 1 1 calc R . . . .
C21 C -0.6083(3) -0.99181(12) -0.42209(16) 0.0362(7) Uani 1 1 d . . . . .
H21 H -0.588820 -1.028248 -0.429547 0.043 Uiso 1 1 calc R . . . .
C22 C -0.6404(2) -0.95624(11) -0.47167(14) 0.0277(6) Uani 1 1 d . . . . .
H22 H -0.643501 -0.968967 -0.513593 0.033 Uiso 1 1 calc R . . . .
C23 C -0.7733(2) -0.79574(12) -0.74158(12) 0.0247(6) Uani 1 1 d . . . . .
H23 H -0.703366 -0.784315 -0.751734 0.030 Uiso 1 1 calc R . . . .
C24 C -0.8520(3) -0.82218(14) -0.78752(13) 0.0318(7) Uani 1 1 d . . . . .
H24 H -0.836462 -0.828794 -0.828379 0.038 Uiso 1 1 calc R . . . .
C25 C -0.9537(3) -0.83876(14) -0.77259(14) 0.0342(7) Uani 1 1 d . . . . .
H25 H -1.008544 -0.857672 -0.802911 0.041 Uiso 1 1 calc R . . . .
C26 C -0.9751(2) -0.82755(12) -0.71296(13) 0.0276(6) Uani 1 1 d . . . . .
H26 H -1.045008 -0.838073 -0.702166 0.033 Uiso 1 1 calc R . . . .
C27 C -0.8925(2) -0.80070(11) -0.66936(12) 0.0200(5) Uani 1 1 d . . . . .
C28 C -0.9094(2) -0.78339(11) -0.60285(12) 0.0184(5) Uani 1 1 d . . . . .
C29 C -0.9687(2) -0.82761(11) -0.57068(12) 0.0198(5) Uani 1 1 d . . . . .
C30 C -1.0860(2) -0.83016(13) -0.57620(14) 0.0274(6) Uani 1 1 d . . . . .
H30 H -1.134367 -0.804320 -0.601018 0.033 Uiso 1 1 calc R . . . .
C31 C -1.1314(2) -0.87122(14) -0.54473(15) 0.0337(7) Uani 1 1 d . . . . .
H31 H -1.211461 -0.873689 -0.547707 0.040 Uiso 1 1 calc R . . . .
C32 C -1.0596(2) -0.90841(13) -0.50912(15) 0.0319(7) Uani 1 1 d . . . . .
H32 H -1.089194 -0.936778 -0.487322 0.038 Uiso 1 1 calc R . . . .
C33 C -0.9431(2) -0.90340(12) -0.50589(13) 0.0255(6) Uani 1 1 d . . . . .
H33 H -0.893506 -0.929097 -0.481622 0.031 Uiso 1 1 calc R . . . .
C34 C -0.4959(2) -0.72345(12) -0.68841(13) 0.0241(6) Uani 1 1 d . . . . .
H34 H -0.537305 -0.690922 -0.700160 0.029 Uiso 1 1 calc R . . . .
C35 C -0.3981(2) -0.73280(12) -0.71183(13) 0.0281(6) Uani 1 1 d . . . . .
H35 H -0.372085 -0.706957 -0.738379 0.034 Uiso 1 1 calc R . . . .
C36 C -0.3394(2) -0.78054(13) -0.69567(13) 0.0271(6) Uani 1 1 d . . . . .
H36 H -0.272429 -0.788106 -0.711320 0.032 Uiso 1 1 calc R . . . .
C37 C -0.3788(2) -0.81754(11) -0.65637(12) 0.0210(5) Uani 1 1 d . . . . .
H37 H -0.339446 -0.850621 -0.644836 0.025 Uiso 1 1 calc R . . . .
C38 C -0.4767(2) -0.80508(10) -0.63443(11) 0.0165(5) Uani 1 1 d . . . . .
C39 C -0.5265(2) -0.84340(10) -0.59070(11) 0.0158(5) Uani 1 1 d . . . . .
C40 C -0.6087(2) -0.88476(10) -0.62900(11) 0.0171(5) Uani 1 1 d . . . . .
C41 C -0.5817(2) -0.91422(11) -0.67894(12) 0.0234(5) Uani 1 1 d . . . . .
H41 H -0.511454 -0.908324 -0.691917 0.028 Uiso 1 1 calc R . . . .
C42 C -0.6587(3) -0.95235(13) -0.70961(14) 0.0344(7) Uani 1 1 d . . . . .
H42 H -0.641950 -0.972961 -0.743857 0.041 Uiso 1 1 calc R . . . .
C43 C -0.7600(3) -0.95984(14) -0.68950(16) 0.0394(8) Uani 1 1 d . . . . .
H43 H -0.813935 -0.985772 -0.709702 0.047 Uiso 1 1 calc R . . . .
C44 C -0.7820(2) -0.92914(12) -0.63962(14) 0.0282(6) Uani 1 1 d . . . . .
H44 H -0.851916 -0.934341 -0.626053 0.034 Uiso 1 1 calc R . . . .
C45 C -0.3748(2) -0.85084(11) -0.38970(13) 0.0230(5) Uani 1 1 d . . . . .
C46 C -0.2929(3) -0.89703(15) -0.39185(17) 0.0451(9) Uani 1 1 d . . . . .
H46A H -0.238933 -0.886807 -0.418483 0.068 Uiso 1 1 calc GR . . . .
H46B H -0.335491 -0.929283 -0.409603 0.068 Uiso 1 1 calc GR . . . .
H46C H -0.251086 -0.904990 -0.348864 0.068 Uiso 1 1 calc GR . . . .
C47 C -0.8735(2) -0.62066(12) -0.51373(14) 0.0264(6) Uani 1 1 d . . . . .
C48 C -0.9769(3) -0.59169(14) -0.5505(2) 0.0485(10) Uani 1 1 d . . . . .
H48A H -1.033583 -0.587577 -0.523810 0.073 Uiso 1 1 calc GR . . . .
H48B H -1.009678 -0.612863 -0.588275 0.073 Uiso 1 1 calc GR . . . .
H48C H -0.954522 -0.555813 -0.563326 0.073 Uiso 1 1 calc GR . . . .
C49 C -0.5727(2) -0.68953(11) -0.37405(11) 0.0194(5) Uani 1 1 d . . . . .
C50 C -0.5339(3) -0.65174(12) -0.31867(13) 0.0278(6) Uani 1 1 d . . . . .
H50A H -0.541067 -0.670046 -0.279291 0.042 Uiso 1 1 calc GR . . . .
H50B H -0.581419 -0.619047 -0.324155 0.042 Uiso 1 1 calc GR . . . .
H50C H -0.454177 -0.641630 -0.316657 0.042 Uiso 1 1 calc GR . . . .
B1 B -0.0458(2) -0.49627(11) -0.16313(15) 0.0708(12) Uani 1 1 d D U . . .

loop_
_atom_site_aniso_label
_atom_site_aniso_U_11
_atom_site_aniso_U_22
_atom_site_aniso_U_33
_atom_site_aniso_U_23
_atom_site_aniso_U_13
_atom_site_aniso_U_12
Ni1 0.01376(15) 0.01678(16) 0.01355(15) -0.00004(12) 0.00190(11) 0.00087(11)
Ni2 0.01448(15) 0.01800(16) 0.01645(15) -0.00119(12) 0.00418(12) 0.00155(12)
Ni3 0.01416(15) 0.01621(16) 0.01420(15) 0.00064(12) 0.00280(11) 0.00168(11)
Ni4 0.01351(14) 0.01570(15) 0.01533(15) -0.00050(12) 0.00350(11) -0.00014(11)
F1 0.082(2) 0.0650(19) 0.249(5) 0.035(3) 0.087(3) 0.0356(17)
F2A 0.065(3) 0.062(2) 0.091(3) -0.013(2) -0.004(3) 0.027(2)
F2B 0.062(3) 0.074(3) 0.096(4) -0.005(3) 0.007(3) 0.026(3)
F3A 0.071(2) 0.104(3) 0.092(3) 0.030(3) 0.019(3) 0.027(2)
F3B 0.088(3) 0.072(3) 0.078(4) -0.005(3) 0.013(3) 0.009(3)
F4A 0.169(4) 0.062(4) 0.085(3) -0.013(2) 0.016(3) 0.006(3)
F4B 0.156(4) 0.064(4) 0.082(3) 0.004(3) 0.012(3) 0.017(3)
O1 0.0146(8) 0.0152(8) 0.0167(8) 0.0006(7) 0.0044(6) -0.0004(6)
O2 0.0173(8) 0.0174(8) 0.0138(8) 0.0015(7) 0.0051(6) -0.0001(7)
O3 0.0129(8) 0.0177(8) 0.0150(8) -0.0006(7) 0.0019(6) 0.0005(6)
O4 0.0140(8) 0.0173(8) 0.0140(8) -0.0020(7) 0.0041(6) 0.0011(6)
O5 0.0184(9) 0.0180(9) 0.0231(9) -0.0039(7) 0.0037(7) -0.0012(7)
O6 0.0237(10) 0.0295(10) 0.0140(8) 0.0003(7) 0.0021(7) -0.0008(8)
O7 0.0181(9) 0.0244(10) 0.0266(10) -0.0036(8) -0.0008(7) 0.0056(7)
O8 0.0180(8) 0.0218(9) 0.0167(8) 0.0002(7) 0.0015(7) 0.0063(7)
O9 0.0203(9) 0.0243(10) 0.0180(9) 0.0006(7) -0.0003(7) 0.0059(7)
O10 0.0366(11) 0.0354(12) 0.0177(9) 0.0011(8) 0.0009(8) 0.0026(9)
O11 0.0200(9) 0.0209(9) 0.0304(10) -0.0024(8) 0.0034(8) 0.0043(7)
O12 0.0253(10) 0.0256(11) 0.0432(12) -0.0073(9) 0.0065(9) -0.0005(8)
O13 0.0203(9) 0.0226(9) 0.0170(8) -0.0026(7) 0.0026(7) 0.0010(7)
O14 0.0208(9) 0.0249(10) 0.0184(9) -0.0049(7) 0.0044(7) 0.0001(7)
O15 0.0250(11) 0.0476(14) 0.0434(13) -0.0064(11) 0.0109(10) -0.0003(10)
O16 0.0410(14) 0.0498(16) 0.0649(17) 0.0086(13) 0.0096(12) 0.0002(12)
O17 0.140(4) 0.093(3) 0.115(3) -0.043(3) 0.076(3) -0.058(3)
O18 0.0371(14) 0.0399(14) 0.0691(18) -0.0065(13) 0.0032(12) -0.0150(11)
O19 0.071(5) 0.045(5) 0.171(8) -0.029(5) 0.066(5) -0.012(3)
O20 0.184(18) 0.046(7) 0.201(18) -0.027(9) 0.159(17) -0.032(8)
O21 0.067(4) 0.027(3) 0.027(3) -0.005(2) -0.014(3) -0.008(3)
O22 0.042(4) 0.018(3) 0.016(3) -0.006(2) -0.004(3) 0.003(3)
O23 0.065(6) 0.029(4) 0.090(7) -0.013(4) -0.044(5) 0.008(4)
O24 0.0456(14) 0.0530(16) 0.0393(13) 0.0057(12) 0.0081(11) 0.0052(12)
O25 0.072(6) 0.095(7) 0.065(5) 0.013(5) -0.005(4) -0.011(5)
O26 0.150(6) 0.036(3) 0.038(3) 0.003(2) 0.020(3) -0.012(3)
O27 0.116(10) 0.167(13) 0.079(7) -0.037(8) 0.009(7) 0.023(9)
O28 0.069(4) 0.079(4) 0.054(3) 0.002(3) 0.021(3) -0.019(3)
O29 0.071(3) 0.033(2) 0.044(3) -0.0039(19) 0.011(2) -0.0155(19)
O30 0.081(12) 0.045(8) 0.084(14) -0.008(9) 0.035(10) -0.015(7)
O31 0.056(3) 0.112(4) 0.080(4) 0.027(3) 0.015(2) -0.016(3)
O32 0.055(9) 0.065(11) 0.21(3) 0.047(14) 0.017(12) 0.012(8)
N1 0.0164(10) 0.0193(11) 0.0183(10) -0.0007(8) 0.0019(8) -0.0002(8)
N2 0.0221(11) 0.0204(11) 0.0172(10) 0.0009(8) 0.0028(8) 0.0040(9)
N3 0.0176(10) 0.0271(12) 0.0186(10) -0.0034(9) 0.0056(8) -0.0007(9)
N4 0.0197(10) 0.0188(11) 0.0209(10) 0.0018(9) 0.0033(8) -0.0007(8)
N5 0.0175(10) 0.0233(11) 0.0176(10) 0.0015(9) 0.0024(8) 0.0025(8)
N6 0.0166(10) 0.0220(11) 0.0196(10) -0.0037(9) 0.0048(8) -0.0024(8)
N7 0.0167(10) 0.0195(11) 0.0166(10) 0.0006(8) 0.0026(8) 0.0015(8)
N8 0.0179(10) 0.0194(11) 0.0196(10) -0.0030(8) 0.0027(8) 0.0007(8)
C1 0.0169(12) 0.0281(14) 0.0274(14) 0.0005(11) 0.0018(10) 0.0020(10)
C2 0.0158(12) 0.0405(17) 0.0366(16) 0.0020(13) 0.0073(11) -0.0013(12)
C3 0.0234(14) 0.0416(18) 0.0381(17) 0.0097(14) 0.0113(12) -0.0053(13)
C4 0.0224(13) 0.0279(15) 0.0315(15) 0.0071(12) 0.0060(11) -0.0018(11)
C5 0.0157(11) 0.0215(13) 0.0183(12) -0.0023(10) 0.0022(9) -0.0019(9)
C6 0.0177(11) 0.0151(12) 0.0186(12) -0.0004(9) 0.0042(9) -0.0010(9)
C7 0.0182(12) 0.0182(12) 0.0212(12) 0.0026(10) 0.0058(10) 0.0031(10)
C8 0.0338(15) 0.0196(13) 0.0287(14) 0.0026(11) 0.0038(12) 0.0029(11)
C9 0.054(2) 0.0215(14) 0.0331(16) 0.0069(12) 0.0041(15) 0.0094(14)
C10 0.0495(19) 0.0305(16) 0.0263(15) 0.0055(12) -0.0053(13) 0.0142(14)
C11 0.0367(16) 0.0276(15) 0.0203(13) 0.0004(11) -0.0024(11) 0.0078(12)
C12 0.0217(13) 0.0398(17) 0.0257(14) -0.0048(12) 0.0072(11) 0.0041(12)
C13 0.0227(14) 0.056(2) 0.0300(15) -0.0055(15) 0.0135(12) -0.0015(14)
C14 0.0302(15) 0.055(2) 0.0271(15) 0.0003(14) 0.0160(12) -0.0103(14)
C15 0.0286(14) 0.0366(16) 0.0217(13) 0.0033(12) 0.0104(11) -0.0045(12)
C16 0.0200(12) 0.0272(14) 0.0153(11) -0.0032(10) 0.0055(9) -0.0031(10)
C17 0.0207(12) 0.0205(12) 0.0140(11) 0.0030(9) 0.0042(9) -0.0016(10)
C18 0.0189(12) 0.0226(13) 0.0225(12) 0.0037(10) 0.0051(10) -0.0014(10)
C19 0.0373(16) 0.0290(15) 0.0248(14) 0.0069(12) 0.0058(12) -0.0021(13)
C20 0.0479(19) 0.0265(16) 0.0386(17) 0.0137(13) 0.0042(15) 0.0034(14)
C21 0.0418(18) 0.0197(14) 0.0462(19) 0.0062(13) 0.0067(15) 0.0040(13)
C22 0.0287(14) 0.0214(14) 0.0323(15) -0.0017(12) 0.0043(12) 0.0019(11)
C23 0.0232(13) 0.0319(15) 0.0191(12) 0.0017(11) 0.0043(10) 0.0027(11)
C24 0.0339(15) 0.0443(18) 0.0161(12) -0.0042(12) 0.0027(11) 0.0031(13)
C25 0.0288(15) 0.0478(19) 0.0224(14) -0.0108(13) -0.0038(11) -0.0048(13)
C26 0.0227(13) 0.0336(16) 0.0251(14) -0.0032(12) 0.0011(11) -0.0030(11)
C27 0.0176(12) 0.0234(13) 0.0178(12) 0.0015(10) 0.0008(9) 0.0047(10)
C28 0.0136(11) 0.0214(12) 0.0190(12) -0.0003(10) 0.0009(9) 0.0014(9)
C29 0.0172(12) 0.0231(13) 0.0185(12) -0.0053(10) 0.0023(9) -0.0026(10)
C30 0.0174(12) 0.0355(16) 0.0287(14) -0.0003(12) 0.0032(11) -0.0007(11)
C31 0.0172(13) 0.0482(19) 0.0358(16) 0.0007(14) 0.0061(12) -0.0082(13)
C32 0.0244(14) 0.0393(17) 0.0328(15) 0.0030(13) 0.0074(12) -0.0109(13)
C33 0.0227(13) 0.0269(14) 0.0272(14) 0.0007(11) 0.0059(11) -0.0045(11)
C34 0.0280(14) 0.0246(14) 0.0208(13) 0.0051(11) 0.0074(11) 0.0013(11)
C35 0.0305(15) 0.0317(15) 0.0249(14) 0.0077(12) 0.0126(12) -0.0011(12)
C36 0.0222(13) 0.0371(16) 0.0243(13) 0.0015(12) 0.0101(11) 0.0003(12)
C37 0.0187(12) 0.0249(13) 0.0199(12) -0.0009(10) 0.0049(10) 0.0029(10)
C38 0.0152(11) 0.0206(12) 0.0129(11) -0.0015(9) 0.0011(9) 0.0000(9)
C39 0.0153(11) 0.0168(12) 0.0153(11) -0.0008(9) 0.0031(9) 0.0034(9)
C40 0.0190(12) 0.0163(12) 0.0156(11) 0.0004(9) 0.0025(9) 0.0016(9)
C41 0.0264(13) 0.0248(14) 0.0199(12) -0.0038(11) 0.0069(10) 0.0019(11)
C42 0.0399(17) 0.0374(17) 0.0273(15) -0.0182(13) 0.0096(13) -0.0043(14)
C43 0.0364(17) 0.0403(18) 0.0407(18) -0.0233(15) 0.0057(14) -0.0129(14)
C44 0.0229(13) 0.0295(15) 0.0319(15) -0.0091(12) 0.0049(11) -0.0051(11)
C45 0.0210(12) 0.0230(13) 0.0220(13) 0.0008(10) -0.0031(10) -0.0008(10)
C46 0.047(2) 0.045(2) 0.0433(19) 0.0161(16) 0.0098(16) 0.0251(17)
C47 0.0214(13) 0.0240(14) 0.0349(15) -0.0028(12) 0.0079(11) 0.0023(11)
C48 0.0289(16) 0.0267(17) 0.084(3) 0.0056(17) -0.0021(17) 0.0050(13)
C49 0.0245(13) 0.0194(12) 0.0150(11) 0.0008(10) 0.0051(10) -0.0016(10)
C50 0.0310(14) 0.0279(15) 0.0231(13) -0.0079(11) 0.0024(11) 0.0007(12)
B1 0.078(3) 0.061(2) 0.078(3) 0.015(2) 0.027(2) 0.037(2)

loop_
_atom_type_symbol
_atom_type_description
_atom_type_scat_dispersion_real
_atom_type_scat_dispersion_imag
_atom_type_scat_source
C C 0.0033 0.0016 'International Tables Vol C Tables 4.2.6.8 and 6.1.1.4'
H H 0.0000 0.0000 'International Tables Vol C Tables 4.2.6.8 and 6.1.1.4'
B B 0.0013 0.0007 'International Tables Vol C Tables 4.2.6.8 and 6.1.1.4'
F F 0.0171 0.0103 'International Tables Vol C Tables 4.2.6.8 and 6.1.1.4'
N N 0.0061 0.0033 'International Tables Vol C Tables 4.2.6.8 and 6.1.1.4'
Ni Ni 0.3393 1.1124 'International Tables Vol C Tables 4.2.6.8 and 6.1.1.4'
O O 0.0106 0.0060 'International Tables Vol C Tables 4.2.6.8 and 6.1.1.4'

loop_
_geom_angle_atom_site_label_1
_geom_angle_atom_site_label_2
_geom_angle_atom_site_label_3
_geom_angle
O1 Ni1 O2 84.65(7)
O1 Ni1 O4 79.83(7)
O1 Ni1 N1 77.64(7)
O2 Ni1 O4 76.30(6)
O9 Ni1 O1 165.19(7)
O9 Ni1 O2 101.52(7)
O9 Ni1 O4 88.50(7)
O9 Ni1 N1 95.00(8)
O13 Ni1 O1 93.30(7)
O13 Ni1 O2 92.07(7)
O13 Ni1 O4 166.92(7)
O13 Ni1 O9 99.85(7)
O13 Ni1 N1 92.09(8)
N1 Ni1 O2 162.01(8)
N1 Ni1 O4 97.23(7)
O1 Ni2 O3 76.46(6)
O2 Ni2 O1 84.89(7)
O2 Ni2 O3 80.43(6)
O2 Ni2 N3 78.37(8)
O11 Ni2 O1 99.62(7)
O11 Ni2 O2 165.48(7)
O11 Ni2 O3 87.18(7)
O11 Ni2 N3 96.20(8)
O14 Ni2 O1 90.72(7)
O14 Ni2 O2 93.24(7)
O14 Ni2 O3 166.09(7)
O14 Ni2 O11 100.46(8)
O14 Ni2 N3 92.05(8)
N3 Ni2 O1 163.16(8)
N3 Ni2 O3 98.71(8)
O1 Ni3 O4 79.86(6)
O3 Ni3 O1 79.76(7)
O3 Ni3 O4 83.67(7)
O3 Ni3 N2 105.27(8)
O3 Ni3 N5 78.67(8)
O3 Ni3 N7 157.47(8)
N2 Ni3 O1 78.25(8)
N2 Ni3 O4 154.35(8)
N2 Ni3 N5 97.15(9)
N2 Ni3 N7 97.08(9)
N5 Ni3 O1 155.86(8)
N5 Ni3 O4 108.25(8)
N5 Ni3 N7 95.99(8)
N7 Ni3 O1 108.06(7)
N7 Ni3 O4 77.21(7)
O2 Ni4 O3 80.81(7)
O2 Ni4 N6 108.11(7)
O4 Ni4 O2 79.16(7)
O4 Ni4 O3 83.71(7)
O4 Ni4 N4 106.53(8)
O4 Ni4 N6 158.33(8)
O4 Ni4 N8 78.42(8)
N4 Ni4 O2 78.55(8)
N4 Ni4 O3 154.64(8)
N4 Ni4 N6 95.00(9)
N4 Ni4 N8 97.84(9)
N6 Ni4 O3 77.57(8)
N8 Ni4 O2 155.20(8)
N8 Ni4 O3 107.03(8)
N8 Ni4 N6 96.63(8)
Ni1 O1 Ni2 91.85(7)
Ni1 O1 Ni3 102.12(7)
Ni3 O1 Ni2 102.44(7)
C6 O1 Ni1 115.56(14)
C6 O1 Ni2 131.62(15)
C6 O1 Ni3 108.94(14)
Ni2 O2 Ni1 92.01(7)
Ni2 O2 Ni4 101.64(7)
Ni4 O2 Ni1 102.55(7)
C17 O2 Ni1 131.46(15)
C17 O2 Ni2 115.40(15)
C17 O2 Ni4 109.32(14)
Ni3 O3 Ni2 101.27(7)
Ni3 O3 Ni4 94.50(7)
Ni4 O3 Ni2 96.27(7)
C28 O3 Ni2 131.14(15)
C28 O3 Ni3 116.53(15)
C28 O3 Ni4 109.60(14)
Ni3 O4 Ni1 97.34(7)
Ni4 O4 Ni1 101.91(7)
Ni4 O4 Ni3 94.25(7)
C39 O4 Ni1 129.70(14)
C39 O4 Ni3 110.32(14)
C39 O4 Ni4 116.34(14)
C6 O5 H5 109.5
C17 O6 H6 109.5
C28 O7 H7 109.5
C39 O8 H8 109.5
C45 O9 Ni1 134.43(18)
C47 O11 Ni2 131.85(18)
C49 O13 Ni1 125.29(16)
C49 O14 Ni2 127.49(17)
H15A O15 H15B 104.2
H18A O18 H18B 109.5
H29A O29 H29B 104.4
C1 N1 Ni1 126.01(18)
C1 N1 C5 118.6(2)
C5 N1 Ni1 115.39(16)
C7 N2 Ni3 113.16(16)
C7 N2 C11 118.7(2)
C11 N2 Ni3 128.13(19)
C12 N3 Ni2 126.2(2)
C16 N3 Ni2 115.26(17)
C16 N3 C12 118.5(2)
C18 N4 Ni4 112.93(17)
C22 N4 Ni4 128.22(19)
C22 N4 C18 118.8(2)
C23 N5 Ni3 126.14(18)
C23 N5 C27 118.4(2)
C27 N5 Ni3 115.39(17)
C29 N6 Ni4 113.57(17)
C33 N6 Ni4 127.83(19)
C33 N6 C29 118.5(2)
C34 N7 Ni3 127.67(18)
C34 N7 C38 118.0(2)
C38 N7 Ni3 114.31(16)
C40 N8 Ni4 114.91(16)
C44 N8 Ni4 126.08(19)
C44 N8 C40 118.9(2)
N1 C1 H1 118.8
N1 C1 C2 122.4(3)
C2 C1 H1 118.8
C1 C2 H2 120.6
C3 C2 C1 118.8(3)
C3 C2 H2 120.6
C2 C3 H3 120.5
C2 C3 C4 119.1(3)
C4 C3 H3 120.5
C3 C4 H4 120.4
C5 C4 C3 119.1(3)
C5 C4 H4 120.4
N1 C5 C4 122.0(2)
N1 C5 C6 114.8(2)
C4 C5 C6 123.2(2)
O1 C6 O5 113.5(2)
O1 C6 C5 108.0(2)
O1 C6 C7 107.50(19)
O5 C6 C5 105.24(19)
O5 C6 C7 108.8(2)
C5 C6 C7 113.9(2)
N2 C7 C6 115.4(2)
N2 C7 C8 121.9(2)
C8 C7 C6 122.5(2)
C7 C8 H8A 120.6
C9 C8 C7 118.7(3)
C9 C8 H8A 120.6
C8 C9 H9 120.4
C8 C9 C10 119.2(3)
C10 C9 H9 120.4
C9 C10 H10 120.4
C11 C10 C9 119.1(3)
C11 C10 H10 120.4
N2 C11 C10 122.3(3)
N2 C11 H11 118.9
C10 C11 H11 118.9
N3 C12 H12 118.7
N3 C12 C13 122.5(3)
C13 C12 H12 118.7
C12 C13 H13 120.6
C14 C13 C12 118.7(3)
C14 C13 H13 120.6
C13 C14 H14 120.2
C13 C14 C15 119.7(3)
C15 C14 H14 120.2
C14 C15 H15 120.8
C14 C15 C16 118.5(3)
C16 C15 H15 120.8
N3 C16 C15 122.1(2)
N3 C16 C17 115.3(2)
C15 C16 C17 122.6(2)
O2 C17 O6 113.9(2)
O2 C17 C16 107.9(2)
O2 C17 C18 107.8(2)
O6 C17 C16 104.6(2)
O6 C17 C18 109.1(2)
C16 C17 C18 113.7(2)
N4 C18 C17 115.8(2)
N4 C18 C19 121.3(3)
C19 C18 C17 122.9(2)
C18 C19 H19 120.4
C20 C19 C18 119.2(3)
C20 C19 H19 120.4
C19 C20 H20 120.2
C21 C20 C19 119.5(3)
C21 C20 H20 120.2
C20 C21 H21 120.7
C22 C21 C20 118.5(3)
C22 C21 H21 120.7
N4 C22 C21 122.7(3)
N4 C22 H22 118.6
C21 C22 H22 118.6
N5 C23 H23 118.7
N5 C23 C24 122.6(3)
C24 C23 H23 118.7
C23 C24 H24 120.7
C25 C24 C23 118.5(3)
C25 C24 H24 120.7
C24 C25 H25 120.3
C24 C25 C26 119.4(3)
C26 C25 H25 120.3
C25 C26 H26 120.6
C27 C26 C25 118.9(3)
C27 C26 H26 120.6
N5 C27 C26 122.0(2)
N5 C27 C28 114.5(2)
C26 C27 C28 123.4(2)
O3 C28 O7 112.1(2)
O3 C28 C27 109.4(2)
O3 C28 C29 108.1(2)
O7 C28 C27 105.14(19)
O7 C28 C29 109.8(2)
C29 C28 C27 112.3(2)
N6 C29 C28 115.0(2)
N6 C29 C30 122.0(3)
C30 C29 C28 123.0(2)
C29 C30 H30 120.6
C29 C30 C31 118.7(3)
C31 C30 H30 120.6
C30 C31 H31 120.2
C32 C31 C30 119.6(3)
C32 C31 H31 120.2
C31 C32 H32 120.8
C31 C32 C33 118.5(3)
C33 C32 H32 120.8
N6 C33 C32 122.7(3)
N6 C33 H33 118.6
C32 C33 H33 118.6
N7 C34 H34 118.5
N7 C34 C35 122.9(3)
C35 C34 H34 118.5
C34 C35 H35 120.8
C36 C35 C34 118.4(3)
C36 C35 H35 120.8
C35 C36 H36 120.1
C35 C36 C37 119.7(3)
C37 C36 H36 120.1
C36 C37 H37 120.7
C38 C37 C36 118.5(3)
C38 C37 H37 120.7
N7 C38 C37 122.5(2)
N7 C38 C39 115.4(2)
C37 C38 C39 122.2(2)
O4 C39 O8 112.33(19)
O4 C39 C38 108.2(2)
O4 C39 C40 109.38(19)
O8 C39 C38 109.83(19)
O8 C39 C40 105.73(19)
C38 C39 C40 111.37(19)
N8 C40 C39 115.7(2)
N8 C40 C41 121.7(2)
C41 C40 C39 122.6(2)
C40 C41 H41 120.4
C42 C41 C40 119.1(3)
C42 C41 H41 120.4
C41 C42 H42 120.6
C43 C42 C41 118.9(3)
C43 C42 H42 120.6
C42 C43 H43 120.4
C42 C43 C44 119.2(3)
C44 C43 H43 120.4
N8 C44 C43 122.2(3)
N8 C44 H44 118.9
C43 C44 H44 118.9
O9 C45 C46 115.7(3)
O10 C45 O9 124.6(3)
O10 C45 C46 119.7(3)
C45 C46 H46A 109.5
C45 C46 H46B 109.5
C45 C46 H46C 109.5
H46A C46 H46B 109.5
H46A C46 H46C 109.5
H46B C46 H46C 109.5
O11 C47 C48 116.9(3)
O12 C47 O11 124.1(3)
O12 C47 C48 119.0(3)
C47 C48 H48A 109.5
C47 C48 H48B 109.5
C47 C48 H48C 109.5
H48A C48 H48B 109.5
H48A C48 H48C 109.5
H48B C48 H48C 109.5
O13 C49 C50 116.8(2)
O14 C49 O13 127.0(2)
O14 C49 C50 116.1(2)
C49 C50 H50A 109.5
C49 C50 H50B 109.5
C49 C50 H50C 109.5
H50A C50 H50B 109.5
H50A C50 H50C 109.5
H50B C50 H50C 109.5
F1 B1 F2A 105.7(3)
F1 B1 F3B 105.4(4)
F1 B1 F4A 117.5(4)
F2B B1 F1 110.6(5)
F2B B1 F3B 110.2(6)
F3A B1 F1 107.5(4)
F3A B1 F2A 116.3(4)
F3A B1 F4A 105.5(4)
F4A B1 F2A 104.9(3)
F4B B1 F1 111.2(5)
F4B B1 F2B 112.5(6)
F4B B1 F3B 106.7(6)

loop_
_geom_bond_atom_site_label_1
_geom_bond_atom_site_label_2
_geom_bond_distance
Ni1 O1 2.0473(17)
Ni1 O2 2.0964(17)
Ni1 O4 2.1589(17)
Ni1 O9 2.0272(18)
Ni1 O13 2.0213(18)
Ni1 N1 2.084(2)
Ni2 O1 2.0945(17)
Ni2 O2 2.0397(17)
Ni2 O3 2.1761(17)
Ni2 O11 2.0390(19)
Ni2 O14 2.0107(18)
Ni2 N3 2.062(2)
Ni3 O1 2.0853(17)
Ni3 O3 2.0371(17)
Ni3 O4 2.1218(17)
Ni3 N2 2.041(2)
Ni3 N5 2.075(2)
Ni3 N7 2.083(2)
Ni4 O2 2.0850(17)
Ni4 O3 2.1170(17)
Ni4 O4 2.0405(17)
Ni4 N4 2.043(2)
Ni4 N6 2.087(2)
Ni4 N8 2.081(2)
F1 B1 1.3745(18)
F2A B1 1.3761(19)
F2B B1 1.374(2)
F3A B1 1.3729(19)
F3B B1 1.377(2)
F4A B1 1.3756(19)
F4B B1 1.373(2)
O1 C6 1.396(3)
O2 C17 1.395(3)
O3 C28 1.379(3)
O4 C39 1.388(3)
O5 H5 0.8400
O5 C6 1.411(3)
O6 H6 0.8400
O6 C17 1.408(3)
O7 H7 0.8400
O7 C28 1.424(3)
O8 H8 0.8400
O8 C39 1.418(3)
O9 C45 1.284(3)
O10 C45 1.240(3)
O11 C47 1.274(3)
O12 C47 1.260(3)
O13 C49 1.272(3)
O14 C49 1.263(3)
O15 H15A 0.8531
O15 H15B 0.8522
O18 H18A 0.8696
O18 H18B 0.8709
O29 H29A 0.8703
O29 H29B 0.8706
N1 C1 1.343(3)
N1 C5 1.354(3)
N2 C7 1.351(3)
N2 C11 1.351(3)
N3 C12 1.351(3)
N3 C16 1.345(4)
N4 C18 1.351(3)
N4 C22 1.347(4)
N5 C23 1.347(3)
N5 C27 1.351(3)
N6 C29 1.354(3)
N6 C33 1.341(4)
N7 C34 1.347(3)
N7 C38 1.351(3)
N8 C40 1.346(3)
N8 C44 1.344(3)
C1 H1 0.9500
C1 C2 1.388(4)
C2 H2 0.9500
C2 C3 1.384(4)
C3 H3 0.9500
C3 C4 1.390(4)
C4 H4 0.9500
C4 C5 1.383(4)
C5 C6 1.541(3)
C6 C7 1.546(3)
C7 C8 1.394(4)
C8 H8A 0.9500
C8 C9 1.385(4)
C9 H9 0.9500
C9 C10 1.392(5)
C10 H10 0.9500
C10 C11 1.374(4)
C11 H11 0.9500
C12 H12 0.9500
C12 C13 1.382(4)
C13 H13 0.9500
C13 C14 1.380(5)
C14 H14 0.9500
C14 C15 1.387(4)
C15 H15 0.9500
C15 C16 1.396(4)
C16 C17 1.542(3)
C17 C18 1.546(4)
C18 C19 1.388(4)
C19 H19 0.9500
C19 C20 1.385(5)
C20 H20 0.9500
C20 C21 1.380(5)
C21 H21 0.9500
C21 C22 1.376(4)
C22 H22 0.9500
C23 H23 0.9500
C23 C24 1.385(4)
C24 H24 0.9500
C24 C25 1.384(5)
C25 H25 0.9500
C25 C26 1.388(4)
C26 H26 0.9500
C26 C27 1.387(4)
C27 C28 1.547(3)
C28 C29 1.541(4)
C29 C30 1.388(4)
C30 H30 0.9500
C30 C31 1.389(4)
C31 H31 0.9500
C31 C32 1.379(5)
C32 H32 0.9500
C32 C33 1.389(4)
C33 H33 0.9500
C34 H34 0.9500
C34 C35 1.385(4)
C35 H35 0.9500
C35 C36 1.379(4)
C36 H36 0.9500
C36 C37 1.390(4)
C37 H37 0.9500
C37 C38 1.385(3)
C38 C39 1.537(3)
C39 C40 1.538(3)
C40 C41 1.390(4)
C41 H41 0.9500
C41 C42 1.388(4)
C42 H42 0.9500
C42 C43 1.381(5)
C43 H43 0.9500
C43 C44 1.383(4)
C44 H44 0.9500
C45 C46 1.510(4)
C46 H46A 0.9800
C46 H46B 0.9800
C46 H46C 0.9800
C47 C48 1.509(4)
C48 H48A 0.9800
C48 H48B 0.9800
C48 H48C 0.9800
C49 C50 1.511(4)
C50 H50A 0.9800
C50 H50B 0.9800
C50 H50C 0.9800
